data_1544553
loop_
_publ_author_name
'Samoilichenko, Yuri'
'Kondratenko, Veronica'
'Ezernitskaya, Mariam'
'Lyssenko, Konstantin'
'Peregudov, Alexander'
'Khrustalev, Victor'
'Maleev, Victor'
'Moskalenko, Margarita'
'North, Michael'
'Tsaloev, Alan'
'Gugkaeva, Zalina T.'
'Belokon, Yuri'

_publ_section_title
;
 A mechanistic study of the Lewis acid--Br\/onsted base--Br\/onsted acid
 catalysed asymmetric Michael addition of diethyl malonate to
 cyclohexenone
;
_journal_issue 1
_journal_name_full 'Catal. Sci. Technol.'
_journal_page_first 90
_journal_paper_doi 10.1039/C6CY01697A
_journal_volume 7
_journal_year 2017
_chemical_absolute_configuration rm
_chemical_formula_moiety 'C46 H30 O4, H2 O'
_chemical_formula_sum 'C46 H32 O5'
_chemical_formula_weight 664.71
_space_group_crystal_system orthorhombic
_space_group_IT_number 19
_space_group_name_Hall 'P 2ac 2ab'
_space_group_name_H-M_alt 'P 21 21 21'
_symmetry_space_group_name_Hall 'P 2ac 2ab'
_symmetry_space_group_name_H-M 'P 21 21 21'
_atom_sites_solution_hydrogens mixed
_atom_sites_solution_primary difmap
_atom_sites_solution_secondary difmap
_audit_creation_method SHELXL-2014/6
_audit_update_record
;
2015-06-29 deposited with the CCDC.
2016-11-13 downloaded from the CCDC.
;
_cell_angle_alpha 90
_cell_angle_beta 90
_cell_angle_gamma 90
_cell_formula_units_Z 4
_cell_length_a 9.6965(4)
_cell_length_b 17.3653(7)
_cell_length_c 19.2464(8)
_cell_measurement_reflns_used 8084
_cell_measurement_temperature 120(2)
_cell_measurement_theta_max 26.72
_cell_measurement_theta_min 2.35
_cell_volume 3240.8(2)
_computing_cell_refinement 'Bruker SAINT'
_computing_data_collection 'Bruker APEX2'
_computing_data_reduction 'Bruker SAINT'
_computing_molecular_graphics 'Bruker SHELXTL'
_computing_publication_material 'Bruker SHELXTL'
_computing_structure_refinement 'SHELXL-97 (Sheldrick, 2008)'
_computing_structure_solution 'SHELXS-97 (Sheldrick, 2008)'
_diffrn_ambient_temperature 120(2)
_diffrn_measured_fraction_theta_full 0.997
_diffrn_measured_fraction_theta_max 0.998
_diffrn_measurement_device_type 'Bruker APEX-II CCD'
_diffrn_measurement_method '\f and \w scans'
_diffrn_radiation_type MoK\a
_diffrn_radiation_wavelength 0.71073
_diffrn_reflns_av_R_equivalents 0.0669
_diffrn_reflns_av_unetI/netI 0.0568
_diffrn_reflns_Laue_measured_fraction_full 0.997
_diffrn_reflns_Laue_measured_fraction_max 0.998
_diffrn_reflns_limit_h_max 13
_diffrn_reflns_limit_h_min -13
_diffrn_reflns_limit_k_max 24
_diffrn_reflns_limit_k_min -24
_diffrn_reflns_limit_l_max 27
_diffrn_reflns_limit_l_min -27
_diffrn_reflns_number 44815
_diffrn_reflns_point_group_measured_fraction_full 0.998
_diffrn_reflns_point_group_measured_fraction_max 0.997
_diffrn_reflns_theta_full 25.242
_diffrn_reflns_theta_max 30.575
_diffrn_reflns_theta_min 2.116
_diffrn_source 'fine-focus sealed tube'
_exptl_absorpt_coefficient_mu 0.088
_exptl_absorpt_correction_T_max 0.979
_exptl_absorpt_correction_T_min 0.969
_exptl_absorpt_correction_type multi-scan
_exptl_absorpt_process_details 'SADABS (Bruker, 2003)'
_exptl_crystal_colour yellow
_exptl_crystal_density_diffrn 1.362
_exptl_crystal_description prism
_exptl_crystal_F_000 1392
_exptl_crystal_size_max 0.200
_exptl_crystal_size_mid 0.180
_exptl_crystal_size_min 0.150
_refine_diff_density_max 0.404
_refine_diff_density_min -0.360
_refine_diff_density_rms 0.062
_refine_ls_abs_structure_details
;
 Flack x determined using 2621 quotients [(I+)-(I-)]/[(I+)+(I-)]
 (Parsons, Flack and Wagner, Acta Cryst. B69 (2013) 249-259).
;
_refine_ls_abs_structure_Flack 0.0(4)
_refine_ls_extinction_method none
_refine_ls_goodness_of_fit_ref 1.018
_refine_ls_hydrogen_treatment constr
_refine_ls_matrix_type full
_refine_ls_number_parameters 460
_refine_ls_number_reflns 9922
_refine_ls_number_restraints 0
_refine_ls_restrained_S_all 1.018
_refine_ls_R_factor_all 0.0891
_refine_ls_R_factor_gt 0.0539
_refine_ls_shift/su_max 0.000
_refine_ls_shift/su_mean 0.000
_refine_ls_structure_factor_coef Fsqd
_refine_ls_weighting_details 'w=1/[\s^2^(Fo^2^)+(0.0846P)^2^+0.0074P] where P=(Fo^2^+2Fc^2^)/3'
_refine_ls_weighting_scheme calc
_refine_ls_wR_factor_gt 0.1281
_refine_ls_wR_factor_ref 0.1457
_reflns_Friedel_coverage 0.805
_reflns_Friedel_fraction_full 1.000
_reflns_Friedel_fraction_max 0.997
_reflns_number_gt 7141
_reflns_number_total 9922
_reflns_threshold_expression 'I > 2\s(I)'
_cod_data_source_file c6cy01697a2.cif
_cod_data_source_block Sam2
_cod_depositor_comments 'Adding full bibliography for 1544553.cif.'
_cod_database_code 1544553
_shelx_space_group_comment
;
The symmetry employed for this shelxl refinement is uniquely defined
by the following loop, which should always be used as a source of
symmetry information in preference to the above space-group names.
They are only intended as comments.
;
_shelx_estimated_absorpt_t_min 0.983
_shelx_estimated_absorpt_t_max 0.987
_shelxl_version_number 2014/6

loop_
_space_group_symop_operation_xyz
'x, y, z'
'-x+1/2, -y, z+1/2'
'-x, y+1/2, -z+1/2'
'x+1/2, -y+1/2, -z'

loop_
_atom_site_label
_atom_site_type_symbol
_atom_site_fract_x
_atom_site_fract_y
_atom_site_fract_z
_atom_site_U_iso_or_equiv
_atom_site_adp_type
_atom_site_occupancy
_atom_site_site_symmetry_order
_atom_site_calc_flag
_atom_site_refinement_flags_posn
_atom_site_refinement_flags_adp
O1 O 1.1396(2) 0.28881(10) 0.67516(10) 0.0245(4) Uani 1 1 d . .
H1O H 1.0784 0.3141 0.7020 0.037 Uiso 1 1 d R U
O2 O 0.91823(19) 0.30873(10) 0.75308(10) 0.0242(4) Uani 1 1 d . .
H2O H 0.8809 0.3433 0.7823 0.036 Uiso 1 1 d R U
O3 O 0.6226(2) 0.24564(11) 0.75578(10) 0.0255(4) Uani 1 1 d . .
H3O H 0.5367 0.2514 0.7390 0.038 Uiso 1 1 d R U
O4 O 0.3664(2) 0.28402(11) 0.75834(11) 0.0301(4) Uani 1 1 d . .
H4O H 0.2942 0.2958 0.7309 0.045 Uiso 1 1 d R U
C1 C 0.8508(3) 0.20792(14) 0.83203(13) 0.0205(5) Uani 1 1 d . .
C2 C 0.9273(3) 0.23399(15) 0.77660(13) 0.0206(5) Uani 1 1 d . .
C3 C 1.0185(3) 0.18495(15) 0.73800(13) 0.0212(5) Uani 1 1 d . .
C4 C 1.0359(3) 0.11077(15) 0.76089(14) 0.0230(5) Uani 1 1 d . .
H4 H 1.0973 0.0778 0.7366 0.028 Uiso 1 1 calc R U
C4A C 0.9646(3) 0.08186(15) 0.81985(13) 0.0222(5) Uani 1 1 d . .
C5 C 0.9825(3) 0.00375(16) 0.84186(14) 0.0275(6) Uani 1 1 d . .
H5 H 1.0462 -0.0286 0.8184 0.033 Uiso 1 1 calc R U
C6 C 0.9082(3) -0.02429(16) 0.89658(15) 0.0307(7) Uani 1 1 d . .
H6 H 0.9198 -0.0764 0.9104 0.037 Uiso 1 1 calc R U
C7 C 0.8143(3) 0.02316(16) 0.93286(16) 0.0291(6) Uani 1 1 d . .
H7 H 0.7651 0.0033 0.9716 0.035 Uiso 1 1 calc R U
C8 C 0.7941(3) 0.09836(16) 0.91212(14) 0.0250(6) Uani 1 1 d . .
H8 H 0.7291 0.1295 0.9361 0.030 Uiso 1 1 calc R U
C8A C 0.8693(3) 0.12987(15) 0.85521(14) 0.0222(5) Uani 1 1 d . .
C9 C 0.7419(3) 0.25942(14) 0.86156(13) 0.0204(5) Uani 1 1 d . .
C10 C 0.6292(3) 0.27793(15) 0.82029(13) 0.0206(5) Uani 1 1 d . .
C11 C 0.5241(3) 0.32962(14) 0.84380(14) 0.0215(5) Uani 1 1 d . .
C12 C 0.5350(3) 0.36071(15) 0.90910(15) 0.0235(5) Uani 1 1 d . .
H12 H 0.4662 0.3955 0.9249 0.028 Uiso 1 1 calc R U
C12A C 0.6463(3) 0.34218(15) 0.95346(13) 0.0214(5) Uani 1 1 d . .
C13 C 0.6539(3) 0.37241(15) 1.02248(14) 0.0248(6) Uani 1 1 d . .
H13 H 0.5842 0.4065 1.0385 0.030 Uiso 1 1 calc R U
C14 C 0.7582(3) 0.35328(17) 1.06495(15) 0.0303(6) Uani 1 1 d . .
H14 H 0.7597 0.3723 1.1112 0.036 Uiso 1 1 calc R U
C15 C 0.8657(3) 0.30513(17) 1.04127(15) 0.0301(6) Uani 1 1 d . .
H15 H 0.9411 0.2938 1.0711 0.036 Uiso 1 1 calc R U
C16 C 0.8623(3) 0.27449(16) 0.97563(14) 0.0255(6) Uani 1 1 d . .
H16 H 0.9348 0.2416 0.9606 0.031 Uiso 1 1 calc R U
C16A C 0.7515(3) 0.29143(15) 0.92986(14) 0.0212(5) Uani 1 1 d . .
C17 C 1.0782(3) 0.21245(15) 0.66885(13) 0.0226(5) Uani 1 1 d . .
C17A C 0.9672(3) 0.21061(16) 0.61118(14) 0.0263(6) Uani 1 1 d . .
C18 C 0.8347(3) 0.24102(19) 0.61090(17) 0.0338(7) Uani 1 1 d . .
H18 H 0.8016 0.2696 0.6496 0.041 Uiso 1 1 calc R U
C19 C 0.7510(4) 0.2289(2) 0.55295(19) 0.0434(8) Uani 1 1 d . .
H19 H 0.6598 0.2489 0.5525 0.052 Uiso 1 1 calc R U
C20 C 0.7989(4) 0.1884(2) 0.49636(18) 0.0446(9) Uani 1 1 d . .
H20 H 0.7413 0.1822 0.4569 0.054 Uiso 1 1 calc R U
C21 C 0.9294(4) 0.15669(19) 0.49618(16) 0.0391(8) Uani 1 1 d . .
H21 H 0.9615 0.1284 0.4572 0.047 Uiso 1 1 calc R U
C21A C 1.0141(3) 0.16700(17) 0.55468(15) 0.0300(6) Uani 1 1 d . .
C21B C 1.1510(3) 0.13709(17) 0.57048(15) 0.0290(6) Uani 1 1 d . .
C22 C 1.2390(4) 0.0911(2) 0.53030(17) 0.0404(8) Uani 1 1 d . .
H22 H 1.2119 0.0737 0.4856 0.049 Uiso 1 1 calc R U
C23 C 1.3663(4) 0.0719(2) 0.55754(18) 0.0427(8) Uani 1 1 d . .
H23 H 1.4282 0.0418 0.5306 0.051 Uiso 1 1 calc R U
C24 C 1.4054(4) 0.09574(19) 0.62364(17) 0.0382(8) Uani 1 1 d . .
H24 H 1.4935 0.0820 0.6413 0.046 Uiso 1 1 calc R U
C25 C 1.3154(3) 0.14009(17) 0.66451(16) 0.0300(6) Uani 1 1 d . .
H25 H 1.3408 0.1555 0.7101 0.036 Uiso 1 1 calc R U
C25A C 1.1900(3) 0.16075(16) 0.63716(14) 0.0248(6) Uani 1 1 d . .
C26 C 0.4054(3) 0.35278(15) 0.79511(15) 0.0254(6) Uani 1 1 d . .
C26A C 0.2846(3) 0.38947(16) 0.83402(15) 0.0272(6) Uani 1 1 d . .
C27 C 0.1970(3) 0.35624(19) 0.88161(18) 0.0345(7) Uani 1 1 d . .
H27 H 0.2024 0.3028 0.8919 0.041 Uiso 1 1 calc R U
C28 C 0.0999(3) 0.4032(2) 0.91441(19) 0.0414(8) Uani 1 1 d . .
H28 H 0.0372 0.3813 0.9468 0.050 Uiso 1 1 calc R U
C29 C 0.0940(4) 0.4812(2) 0.9001(2) 0.0430(8) Uani 1 1 d . .
H29 H 0.0292 0.5125 0.9241 0.052 Uiso 1 1 calc R U
C30 C 0.1803(3) 0.51445(19) 0.85184(19) 0.0381(8) Uani 1 1 d . .
H30 H 0.1755 0.5681 0.8424 0.046 Uiso 1 1 calc R U
C30A C 0.2752(3) 0.46767(17) 0.81697(16) 0.0297(6) Uani 1 1 d . .
C30B C 0.3756(3) 0.48556(17) 0.76331(16) 0.0312(6) Uani 1 1 d . .
C31 C 0.4030(4) 0.55416(18) 0.72892(19) 0.0390(8) Uani 1 1 d . .
H31 H 0.3523 0.5994 0.7397 0.047 Uiso 1 1 calc R U
C32 C 0.5037(4) 0.5556(2) 0.67953(19) 0.0446(9) Uani 1 1 d . .
H32 H 0.5225 0.6024 0.6557 0.053 Uiso 1 1 calc R U
C33 C 0.5801(4) 0.4895(2) 0.66319(17) 0.0399(8) Uani 1 1 d . .
H33 H 0.6498 0.4919 0.6286 0.048 Uiso 1 1 calc R U
C34 C 0.5545(3) 0.42043(18) 0.69725(16) 0.0334(7) Uani 1 1 d . .
H34 H 0.6061 0.3755 0.6864 0.040 Uiso 1 1 calc R U
C34A C 0.4517(3) 0.41856(16) 0.74746(15) 0.0273(6) Uani 1 1 d . .
O5 O 0.8141(3) 0.43984(14) 0.81144(14) 0.0467(6) Uani 1 1 d . .
H5A H 0.7227 0.4378 0.8196 0.070 Uiso 1 1 d R U
H5B H 0.8574 0.4538 0.8508 0.070 Uiso 1 1 d R U

loop_
_atom_site_aniso_label
_atom_site_aniso_U_11
_atom_site_aniso_U_22
_atom_site_aniso_U_33
_atom_site_aniso_U_23
_atom_site_aniso_U_13
_atom_site_aniso_U_12
O1 0.0263(9) 0.0218(9) 0.0252(9) -0.0014(8) 0.0012(8) 0.0011(8)
O2 0.0289(10) 0.0195(8) 0.0241(9) 0.0018(7) 0.0039(8) 0.0044(7)
O3 0.0265(10) 0.0270(9) 0.0231(9) -0.0050(8) -0.0047(8) 0.0039(8)
O4 0.0268(9) 0.0235(9) 0.0400(11) -0.0080(9) -0.0111(9) 0.0005(8)
C1 0.0225(12) 0.0195(11) 0.0195(12) -0.0010(10) -0.0029(10) 0.0009(10)
C2 0.0224(12) 0.0205(12) 0.0189(12) -0.0019(10) -0.0023(10) -0.0002(10)
C3 0.0221(12) 0.0224(12) 0.0193(12) -0.0006(10) -0.0019(10) 0.0007(10)
C4 0.0274(13) 0.0220(12) 0.0195(12) -0.0023(10) -0.0019(10) 0.0033(10)
C4A 0.0276(13) 0.0203(12) 0.0188(12) -0.0013(10) -0.0033(10) -0.0006(10)
C5 0.0366(16) 0.0211(13) 0.0247(14) -0.0031(11) 0.0013(12) -0.0003(12)
C6 0.0448(18) 0.0187(13) 0.0287(15) 0.0045(11) -0.0032(13) 0.0001(12)
C7 0.0327(15) 0.0258(14) 0.0289(14) 0.0024(12) -0.0001(12) -0.0046(12)
C8 0.0285(14) 0.0259(13) 0.0208(13) -0.0017(11) 0.0001(11) -0.0025(11)
C8A 0.0256(13) 0.0209(12) 0.0201(12) -0.0009(10) -0.0047(10) -0.0003(10)
C9 0.0222(12) 0.0186(11) 0.0205(12) 0.0005(10) 0.0015(10) -0.0011(10)
C10 0.0226(12) 0.0194(12) 0.0200(12) -0.0011(9) 0.0013(10) -0.0011(10)
C11 0.0224(12) 0.0183(12) 0.0239(13) -0.0001(10) -0.0008(10) -0.0013(10)
C12 0.0235(13) 0.0203(12) 0.0267(13) -0.0028(10) 0.0023(11) 0.0009(10)
C12A 0.0240(12) 0.0193(12) 0.0209(12) -0.0012(10) 0.0010(10) -0.0016(10)
C13 0.0307(14) 0.0220(13) 0.0217(13) -0.0035(10) 0.0055(11) 0.0011(11)
C14 0.0393(17) 0.0293(14) 0.0225(13) -0.0056(11) -0.0007(12) -0.0018(13)
C15 0.0338(15) 0.0322(15) 0.0243(14) -0.0006(11) -0.0083(12) 0.0025(13)
C16 0.0253(13) 0.0253(13) 0.0260(13) -0.0016(11) -0.0006(11) 0.0032(11)
C16A 0.0217(12) 0.0228(12) 0.0192(12) 0.0008(10) 0.0006(10) -0.0011(10)
C17 0.0283(13) 0.0215(12) 0.0181(12) -0.0003(10) -0.0002(10) -0.0004(11)
C17A 0.0299(14) 0.0270(13) 0.0220(13) 0.0022(11) -0.0049(11) -0.0052(12)
C18 0.0341(17) 0.0384(17) 0.0289(15) 0.0037(13) -0.0042(12) 0.0034(13)
C19 0.0389(18) 0.0467(19) 0.045(2) 0.0072(16) -0.0150(15) 0.0018(16)
C20 0.055(2) 0.0443(19) 0.0349(18) 0.0045(15) -0.0240(16) -0.0075(17)
C21 0.055(2) 0.0374(17) 0.0245(15) 0.0001(13) -0.0051(15) -0.0107(16)
C21A 0.0400(17) 0.0281(14) 0.0218(13) 0.0017(11) -0.0020(12) -0.0056(13)
C21B 0.0386(16) 0.0255(13) 0.0228(13) -0.0022(11) 0.0037(12) -0.0031(12)
C22 0.054(2) 0.0418(18) 0.0252(15) -0.0073(14) 0.0060(15) 0.0005(16)
C23 0.054(2) 0.0374(17) 0.0367(17) -0.0039(14) 0.0165(16) 0.0148(16)
C24 0.0399(18) 0.0351(17) 0.0396(18) -0.0005(14) 0.0045(15) 0.0109(14)
C25 0.0327(15) 0.0277(14) 0.0296(14) -0.0033(12) 0.0006(12) 0.0024(12)
C25A 0.0308(14) 0.0216(13) 0.0219(13) -0.0003(10) 0.0046(11) -0.0017(11)
C26 0.0256(13) 0.0198(12) 0.0308(14) -0.0033(11) -0.0044(11) 0.0022(11)
C26A 0.0241(14) 0.0260(13) 0.0316(14) -0.0048(12) -0.0068(12) 0.0036(11)
C27 0.0251(15) 0.0332(16) 0.0451(18) -0.0024(14) -0.0039(13) 0.0024(12)
C28 0.0268(16) 0.051(2) 0.0463(19) -0.0051(16) 0.0015(14) -0.0010(14)
C29 0.0298(17) 0.0464(19) 0.053(2) -0.0163(17) -0.0034(16) 0.0096(15)
C30 0.0349(17) 0.0285(15) 0.051(2) -0.0083(14) -0.0073(15) 0.0097(13)
C30A 0.0253(14) 0.0284(14) 0.0352(16) -0.0056(12) -0.0096(12) 0.0034(11)
C30B 0.0343(16) 0.0254(13) 0.0341(15) -0.0010(12) -0.0124(13) 0.0010(12)
C31 0.0433(19) 0.0263(15) 0.0474(19) 0.0044(14) -0.0135(16) 0.0033(14)
C32 0.053(2) 0.0371(18) 0.044(2) 0.0146(15) -0.0103(17) -0.0033(16)
C33 0.0462(19) 0.0412(18) 0.0323(16) 0.0067(14) -0.0017(15) -0.0018(15)
C34 0.0404(17) 0.0310(15) 0.0289(15) -0.0006(13) -0.0038(13) 0.0023(13)
C34A 0.0301(14) 0.0249(13) 0.0270(14) -0.0008(11) -0.0095(12) 0.0006(11)
O5 0.0479(15) 0.0419(13) 0.0502(15) -0.0025(12) 0.0041(12) -0.0063(11)

loop_
_atom_type_symbol
_atom_type_description
_atom_type_scat_dispersion_real
_atom_type_scat_dispersion_imag
_atom_type_scat_source
C C 0.0033 0.0016 'International Tables Vol C Tables 4.2.6.8 and 6.1.1.4'
H H 0.0000 0.0000 'International Tables Vol C Tables 4.2.6.8 and 6.1.1.4'
O O 0.0106 0.0060 'International Tables Vol C Tables 4.2.6.8 and 6.1.1.4'

loop_
_geom_angle_atom_site_label_1
_geom_angle_atom_site_label_2
_geom_angle_atom_site_label_3
_geom_angle
C17 O1 H1O 102.8
C2 O2 H2O 116.7
C10 O3 H3O 109.0
C26 O4 H4O 107.7
C2 C1 C8A 118.9(2)
C2 C1 C9 118.6(2)
C8A C1 C9 122.3(2)
C1 C2 O2 122.0(2)
C1 C2 C3 122.6(2)
O2 C2 C3 115.4(2)
C4 C3 C2 117.8(2)
C4 C3 C17 121.8(2)
C2 C3 C17 119.9(2)
C3 C4 C4A 121.9(2)
C3 C4 H4 119.0
C4A C4 H4 119.0
C8A C4A C4 119.5(2)
C8A C4A C5 119.6(2)
C4 C4A C5 120.8(2)
C6 C5 C4A 120.1(3)
C6 C5 H5 119.9
C4A C5 H5 119.9
C5 C6 C7 120.9(3)
C5 C6 H6 119.6
C7 C6 H6 119.6
C8 C7 C6 120.1(3)
C8 C7 H7 120.0
C6 C7 H7 120.0
C7 C8 C8A 120.9(3)
C7 C8 H8 119.6
C8A C8 H8 119.6
C4A C8A C8 118.5(2)
C4A C8A C1 119.1(2)
C8 C8A C1 122.4(2)
C10 C9 C16A 119.1(2)
C10 C9 C1 118.5(2)
C16A C9 C1 122.4(2)
O3 C10 C9 117.5(2)
O3 C10 C11 120.8(2)
C9 C10 C11 121.6(2)
C12 C11 C10 118.8(2)
C12 C11 C26 120.9(2)
C10 C11 C26 120.3(2)
C11 C12 C12A 121.5(2)
C11 C12 H12 119.2
C12A C12 H12 119.2
C12 C12A C16A 119.7(2)
C12 C12A C13 121.1(2)
C16A C12A C13 119.2(2)
C14 C13 C12A 120.9(3)
C14 C13 H13 119.5
C12A C13 H13 119.5
C13 C14 C15 120.4(3)
C13 C14 H14 119.8
C15 C14 H14 119.8
C16 C15 C14 120.6(3)
C16 C15 H15 119.7
C14 C15 H15 119.7
C15 C16 C16A 120.6(3)
C15 C16 H16 119.7
C16A C16 H16 119.7
C16 C16A C12A 118.2(2)
C16 C16A C9 122.6(2)
C12A C16A C9 119.2(2)
O1 C17 C3 111.5(2)
O1 C17 C25A 106.0(2)
C3 C17 C25A 115.5(2)
O1 C17 C17A 111.3(2)
C3 C17 C17A 110.8(2)
C25A C17 C17A 101.2(2)
C18 C17A C21A 120.2(3)
C18 C17A C17 129.7(3)
C21A C17A C17 110.0(3)
C17A C18 C19 119.0(3)
C17A C18 H18 120.5
C19 C18 H18 120.5
C20 C19 C18 120.8(3)
C20 C19 H19 119.6
C18 C19 H19 119.6
C19 C20 C21 121.0(3)
C19 C20 H20 119.5
C21 C20 H20 119.5
C20 C21 C21A 118.9(3)
C20 C21 H21 120.6
C21A C21 H21 120.6
C17A C21A C21 120.1(3)
C17A C21A C21B 109.1(2)
C21 C21A C21B 130.9(3)
C25A C21B C22 120.6(3)
C25A C21B C21A 109.4(3)
C22 C21B C21A 130.0(3)
C23 C22 C21B 118.2(3)
C23 C22 H22 120.9
C21B C22 H22 120.9
C22 C23 C24 121.2(3)
C22 C23 H23 119.4
C24 C23 H23 119.4
C23 C24 C25 120.4(3)
C23 C24 H24 119.8
C25 C24 H24 119.8
C25A C25 C24 118.6(3)
C25A C25 H25 120.7
C24 C25 H25 120.7
C25 C25A C21B 121.0(3)
C25 C25A C17 128.8(2)
C21B C25A C17 110.2(3)
O4 C26 C26A 112.6(2)
O4 C26 C34A 113.7(2)
C26A C26 C34A 101.9(2)
O4 C26 C11 106.2(2)
C26A C26 C11 112.6(2)
C34A C26 C11 109.9(2)
C27 C26A C30A 121.5(3)
C27 C26A C26 128.6(3)
C30A C26A C26 109.8(3)
C26A C27 C28 118.2(3)
C26A C27 H27 120.9
C28 C27 H27 120.9
C29 C28 C27 120.6(3)
C29 C28 H28 119.7
C27 C28 H28 119.7
C30 C29 C28 121.3(3)
C30 C29 H29 119.4
C28 C29 H29 119.4
C29 C30 C30A 118.7(3)
C29 C30 H30 120.7
C30A C30 H30 120.7
C30 C30A C26A 119.6(3)
C30 C30A C30B 131.1(3)
C26A C30A C30B 109.3(3)
C31 C30B C34A 120.3(3)
C31 C30B C30A 130.6(3)
C34A C30B C30A 109.1(3)
C32 C31 C30B 119.1(3)
C32 C31 H31 120.5
C30B C31 H31 120.5
C31 C32 C33 121.3(3)
C31 C32 H32 119.4
C33 C32 H32 119.4
C34 C33 C32 120.5(3)
C34 C33 H33 119.8
C32 C33 H33 119.8
C34A C34 C33 118.5(3)
C34A C34 H34 120.8
C33 C34 H34 120.8
C34 C34A C30B 120.4(3)
C34 C34A C26 130.1(3)
C30B C34A C26 109.4(3)
H5A O5 H5B 108.9

loop_
_geom_bond_atom_site_label_1
_geom_bond_atom_site_label_2
_geom_bond_distance
O1 C17 1.458(3)
O1 H1O 0.9001
O2 C2 1.377(3)
O2 H2O 0.8988
O3 C10 1.364(3)
O3 H3O 0.8992
O4 C26 1.439(3)
O4 H4O 0.9007
C1 C2 1.376(4)
C1 C8A 1.438(4)
C1 C9 1.496(4)
C2 C3 1.435(4)
C3 C4 1.372(4)
C3 C17 1.528(4)
C4 C4A 1.420(4)
C4 H4 0.9500
C4A C8A 1.418(4)
C4A C5 1.432(4)
C5 C6 1.366(4)
C5 H5 0.9500
C6 C7 1.413(4)
C6 H6 0.9500
C7 C8 1.379(4)
C7 H7 0.9500
C8 C8A 1.426(4)
C8 H8 0.9500
C9 C10 1.389(4)
C9 C16A 1.430(4)
C10 C11 1.431(4)
C11 C12 1.372(4)
C11 C26 1.538(4)
C12 C12A 1.413(4)
C12 H12 0.9500
C12A C16A 1.422(4)
C12A C13 1.430(4)
C13 C14 1.342(4)
C13 H13 0.9500
C14 C15 1.412(4)
C14 H14 0.9500
C15 C16 1.371(4)
C15 H15 0.9500
C16 C16A 1.421(4)
C16 H16 0.9500
C17 C25A 1.535(4)
C17 C17A 1.546(4)
C17A C18 1.389(4)
C17A C21A 1.401(4)
C18 C19 1.395(5)
C18 H18 0.9500
C19 C20 1.378(5)
C19 H19 0.9500
C20 C21 1.380(6)
C20 H20 0.9500
C21 C21A 1.405(4)
C21 H21 0.9500
C21A C21B 1.457(5)
C21B C25A 1.400(4)
C21B C22 1.401(5)
C22 C23 1.382(6)
C22 H22 0.9500
C23 C24 1.391(5)
C23 H23 0.9500
C24 C25 1.405(4)
C24 H24 0.9500
C25 C25A 1.373(4)
C25 H25 0.9500
C26 C26A 1.530(4)
C26 C34A 1.532(4)
C26A C27 1.376(5)
C26A C30A 1.400(4)
C27 C28 1.396(5)
C27 H27 0.9500
C28 C29 1.384(5)
C28 H28 0.9500
C29 C30 1.378(5)
C29 H29 0.9500
C30 C30A 1.399(4)
C30 H30 0.9500
C30A C30B 1.453(5)
C30B C31 1.389(4)
C30B C34A 1.411(4)
C31 C32 1.363(5)
C31 H31 0.9500
C32 C33 1.402(5)
C32 H32 0.9500
C33 C34 1.389(5)
C33 H33 0.9500
C34 C34A 1.389(5)
C34 H34 0.9500
O5 H5A 0.9001
O5 H5B 0.9001

loop_
_geom_hbond_atom_site_label_D
_geom_hbond_atom_site_label_H
_geom_hbond_atom_site_label_A
_geom_hbond_site_symmetry_A
_geom_hbond_distance_DH
_geom_hbond_distance_HA
_geom_hbond_distance_DA
_geom_hbond_angle_DHA
_geom_hbond_publ_flag
O1 H1O O2 . 0.90 1.84 2.641(2) 147 yes
O2 H2O O5 . 0.90 1.88 2.732(2) 157 yes
O3 H3O O4 . 0.90 1.78 2.572(2) 145 yes
O4 H4O O1 1_455 0.90 1.85 2.722(2) 163 yes

loop_
_geom_torsion_atom_site_label_1
_geom_torsion_atom_site_label_2
_geom_torsion_atom_site_label_3
_geom_torsion_atom_site_label_4
_geom_torsion
C8A C1 C2 O2 -177.8(2)
C9 C1 C2 O2 7.9(4)
C8A C1 C2 C3 4.2(4)
C9 C1 C2 C3 -170.0(2)
C1 C2 C3 C4 -4.5(4)
O2 C2 C3 C4 177.4(2)
C1 C2 C3 C17 167.8(2)
O2 C2 C3 C17 -10.3(3)
C2 C3 C4 C4A 1.3(4)
C17 C3 C4 C4A -170.8(2)
C3 C4 C4A C8A 2.0(4)
C3 C4 C4A C5 178.8(3)
C8A C4A C5 C6 0.0(4)
C4 C4A C5 C6 -176.8(3)
C4A C5 C6 C7 -0.9(4)
C5 C6 C7 C8 1.6(5)
C6 C7 C8 C8A -1.5(4)
C4 C4A C8A C8 176.9(3)
C5 C4A C8A C8 0.1(4)
C4 C4A C8A C1 -2.3(4)
C5 C4A C8A C1 -179.1(2)
C7 C8 C8A C4A 0.7(4)
C7 C8 C8A C1 179.9(3)
C2 C1 C8A C4A -0.7(4)
C9 C1 C8A C4A 173.3(2)
C2 C1 C8A C8 -179.9(3)
C9 C1 C8A C8 -5.9(4)
C2 C1 C9 C10 65.2(3)
C8A C1 C9 C10 -108.8(3)
C2 C1 C9 C16A -113.3(3)
C8A C1 C9 C16A 72.7(3)
C16A C9 C10 O3 -179.2(2)
C1 C9 C10 O3 2.2(3)
C16A C9 C10 C11 1.5(4)
C1 C9 C10 C11 -177.1(2)
O3 C10 C11 C12 180.0(2)
C9 C10 C11 C12 -0.8(4)
O3 C10 C11 C26 -3.1(4)
C9 C10 C11 C26 176.2(2)
C10 C11 C12 C12A -0.7(4)
C26 C11 C12 C12A -177.6(2)
C11 C12 C12A C16A 1.3(4)
C11 C12 C12A C13 -177.4(3)
C12 C12A C13 C14 178.5(3)
C16A C12A C13 C14 -0.2(4)
C12A C13 C14 C15 2.5(4)
C13 C14 C15 C16 -2.8(5)
C14 C15 C16 C16A 0.8(4)
C15 C16 C16A C12A 1.4(4)
C15 C16 C16A C9 -178.5(3)
C12 C12A C16A C16 179.5(2)
C13 C12A C16A C16 -1.7(4)
C12 C12A C16A C9 -0.6(4)
C13 C12A C16A C9 178.2(2)
C10 C9 C16A C16 179.1(2)
C1 C9 C16A C16 -2.4(4)
C10 C9 C16A C12A -0.8(4)
C1 C9 C16A C12A 177.7(2)
C4 C3 C17 O1 -137.6(3)
C2 C3 C17 O1 50.4(3)
C4 C3 C17 C25A -16.4(4)
C2 C3 C17 C25A 171.6(2)
C4 C3 C17 C17A 97.9(3)
C2 C3 C17 C17A -74.1(3)
O1 C17 C17A C18 -73.9(4)
C3 C17 C17A C18 50.8(4)
C25A C17 C17A C18 173.8(3)
O1 C17 C17A C21A 110.0(3)
C3 C17 C17A C21A -125.4(3)
C25A C17 C17A C21A -2.3(3)
C21A C17A C18 C19 -1.5(5)
C17 C17A C18 C19 -177.3(3)
C17A C18 C19 C20 -0.8(5)
C18 C19 C20 C21 1.9(6)
C19 C20 C21 C21A -0.6(5)
C18 C17A C21A C21 2.8(4)
C17 C17A C21A C21 179.4(3)
C18 C17A C21A C21B -175.5(3)
C17 C17A C21A C21B 1.1(3)
C20 C21 C21A C17A -1.7(5)
C20 C21 C21A C21B 176.1(3)
C17A C21A C21B C25A 0.8(3)
C21 C21A C21B C25A -177.2(3)
C17A C21A C21B C22 -179.7(3)
C21 C21A C21B C22 2.2(6)
C25A C21B C22 C23 -1.9(5)
C21A C21B C22 C23 178.7(3)
C21B C22 C23 C24 1.5(5)
C22 C23 C24 C25 0.2(5)
C23 C24 C25 C25A -1.6(5)
C24 C25 C25A C21B 1.2(4)
C24 C25 C25A C17 -175.9(3)
C22 C21B C25A C25 0.5(5)
C21A C21B C25A C25 -180.0(3)
C22 C21B C25A C17 178.1(3)
C21A C21B C25A C17 -2.4(3)
O1 C17 C25A C25 64.0(4)
C3 C17 C25A C25 -60.1(4)
C17A C17 C25A C25 -179.8(3)
O1 C17 C25A C21B -113.4(2)
C3 C17 C25A C21B 122.6(3)
C17A C17 C25A C21B 2.8(3)
C12 C11 C26 O4 -142.5(3)
C10 C11 C26 O4 40.6(3)
C12 C11 C26 C26A -18.8(4)
C10 C11 C26 C26A 164.3(2)
C12 C11 C26 C34A 94.1(3)
C10 C11 C26 C34A -82.8(3)
O4 C26 C26A C27 54.1(4)
C34A C26 C26A C27 176.2(3)
C11 C26 C26A C27 -66.1(4)
O4 C26 C26A C30A -128.6(2)
C34A C26 C26A C30A -6.5(3)
C11 C26 C26A C30A 111.3(3)
C30A C26A C27 C28 -1.8(5)
C26 C26A C27 C28 175.2(3)
C26A C27 C28 C29 -1.1(5)
C27 C28 C29 C30 2.0(5)
C28 C29 C30 C30A 0.0(5)
C29 C30 C30A C26A -2.9(5)
C29 C30 C30A C30B 178.5(3)
C27 C26A C30A C30 3.8(4)
C26 C26A C30A C30 -173.7(3)
C27 C26A C30A C30B -177.3(3)
C26 C26A C30A C30B 5.2(3)
C30 C30A C30B C31 -2.8(6)
C26A C30A C30B C31 178.4(3)
C30 C30A C30B C34A 177.2(3)
C26A C30A C30B C34A -1.5(3)
C34A C30B C31 C32 0.4(5)
C30A C30B C31 C32 -179.6(3)
C30B C31 C32 C33 -0.3(5)
C31 C32 C33 C34 0.0(5)
C32 C33 C34 C34A 0.2(5)
C33 C34 C34A C30B -0.1(4)
C33 C34 C34A C26 -176.9(3)
C31 C30B C34A C34 -0.2(4)
C30A C30B C34A C34 179.8(3)
C31 C30B C34A C26 177.3(3)
C30A C30B C34A C26 -2.8(3)
O4 C26 C34A C34 -55.9(4)
C26A C26 C34A C34 -177.4(3)
C11 C26 C34A C34 63.0(4)
O4 C26 C34A C30B 127.0(3)
C26A C26 C34A C30B 5.5(3)
C11 C26 C34A C30B -114.1(3)
